data_8102244
loop_
_publ_author_name
'Hui-Lu Wu'
'Rui-Rui Yun'
'Jian Ding'
'Jing-Kun Yuan'

_publ_section_title
;
 Crystal structure of
 {[tris(1-methylbenzimidazol-2-ylmethyl)amine]-zinc(II)-salicylato
 perchlorate} - dimethylformamide - water (1:0.5:0.06),
 [C34H32N7O3Zn][ClO4] &#x00B7; 0.5(CH3)2NCHO &#x00B7; 0.06H2O
;
_journal_issue 2
_journal_name_full 'Zeitschrift f\"ur Kristallographie - New Crystal Structures'
_journal_page_first 114
_journal_volume 223
_journal_year 2008
_chemical_formula_moiety 'C35.50 H35.63 Cl N7.50 O7.56 Zn'
_chemical_formula_sum 'C35.5 H35.63 Cl N7.5 O7.56 Zn'
_chemical_formula_weight 789.16
_chemical_melting_point ?
_space_group_IT_number 15
_symmetry_cell_setting monoclinic
_symmetry_space_group_name_Hall '-C 2yc'
_symmetry_space_group_name_H-M 'C 1 2/c 1'
_atom_sites_solution_hydrogens geom
_atom_sites_solution_primary direct
_atom_sites_solution_secondary difmap
_audit_creation_method SHELXL-97
_cell_angle_alpha 90.00
_cell_angle_beta 102.83(3)
_cell_angle_gamma 90.00
_cell_formula_units_Z 8
_cell_length_a 27.982(6)
_cell_length_b 11.460(2)
_cell_length_c 25.628(5)
_cell_measurement_reflns_used 9131
_cell_measurement_temperature 293(2)
_cell_measurement_theta_max 27.45
_cell_measurement_theta_min 2.99
_cell_volume 8013(3)
_computing_cell_refinement Process-auto
_computing_data_collection Process-auto
_computing_data_reduction Process-auto
_computing_structure_refinement 'SHELXL-97 (Sheldrick, 1997)'
_computing_structure_solution 'SHELXS-97 (Sheldrick, 1990)'
_diffrn_ambient_temperature 293(2)
_diffrn_detector_area_resol_mean 10.0
_diffrn_measured_fraction_theta_full 0.996
_diffrn_measured_fraction_theta_max 0.996
_diffrn_measurement_device_type 'Rigaku RAXIS-RAPID'
_diffrn_measurement_method omega-scan
_diffrn_radiation_monochromator graphite
_diffrn_radiation_source 'fine-focus sealed tube'
_diffrn_radiation_type MoK\a
_diffrn_radiation_wavelength 0.71073
_diffrn_reflns_av_R_equivalents 0.0389
_diffrn_reflns_av_sigmaI/netI 0.0323
_diffrn_reflns_limit_h_max 36
_diffrn_reflns_limit_h_min -36
_diffrn_reflns_limit_k_max 14
_diffrn_reflns_limit_k_min -14
_diffrn_reflns_limit_l_max 33
_diffrn_reflns_limit_l_min -33
_diffrn_reflns_number 38280
_diffrn_reflns_theta_full 27.45
_diffrn_reflns_theta_max 27.45
_diffrn_reflns_theta_min 2.99
_diffrn_standards_decay_% 0
_diffrn_standards_interval_count 0
_diffrn_standards_interval_time 0
_diffrn_standards_number 0
_exptl_absorpt_coefficient_mu 0.735
_exptl_absorpt_correction_T_max 0.8011
_exptl_absorpt_correction_T_min 0.7891
_exptl_absorpt_correction_type empirical
_exptl_absorpt_process_details Process-auto
_exptl_crystal_colour colourless
_exptl_crystal_density_diffrn 1.308
_exptl_crystal_density_meas ?
_exptl_crystal_density_method 'not measured'
_exptl_crystal_description block
_exptl_crystal_F_000 3269
_exptl_crystal_size_max 0.3
_exptl_crystal_size_mid 0.3
_exptl_crystal_size_min 0.3
_refine_diff_density_max 1.248
_refine_diff_density_min -0.874
_refine_diff_density_rms 0.128
_refine_ls_extinction_method none
_refine_ls_goodness_of_fit_ref 1.050
_refine_ls_hydrogen_treatment constr
_refine_ls_matrix_type full
_refine_ls_number_parameters 531
_refine_ls_number_reflns 9131
_refine_ls_number_restraints 42
_refine_ls_restrained_S_all 1.049
_refine_ls_R_factor_all 0.1115
_refine_ls_R_factor_gt 0.0823
_refine_ls_shift/su_max 0.000
_refine_ls_shift/su_mean 0.000
_refine_ls_structure_factor_coef Fsqd
_refine_ls_weighting_details 'calc w=1/[\s^2^(Fo^2^)+(0.1987P)^2^+6.3380P] where P=(Fo^2^+2Fc^2^)/3'
_refine_ls_weighting_scheme calc
_refine_ls_wR_factor_gt 0.2680
_refine_ls_wR_factor_ref 0.2947
_reflns_number_gt 6095
_reflns_number_total 9131
_reflns_threshold_expression >2sigma(I)
_cod_data_source_file 1267-2200.cff
_cod_data_source_block sad
_cod_depositor_comments
;
The following automatic conversions were performed:
'_symmetry_cell_setting' value 'Monoclinic' changed to 'monoclinic'
according to '/home/saulius/struct/CIF-dictionaries/cif_core.dic'
dictionary named 'cif_core.dic' version 2.4.1 from 2010-06-29.

Automatic conversion script
Id: cif_fix_enum 1555 2011-01-17 13:19:09Z saulius 

The following automatic conversions were performed:

'_chemical_melting_point' value 'not measured' was changed to '?' -
the value is undefined or not given.

Automatic conversion script
Id: cif_fix_values 1569 2011-02-09 13:29:24Z adriana 

The following automatic conversions were performed:

'_exptl_crystal_density_meas' value 'none' was changed to '?' - the
value is perceived as not measured.

Automatic conversion script
Id: cif_fix_values 3008 2015-01-20 13:52:24Z robertas 
;
_cod_original_sg_symbol_Hall -C2yc
_cod_original_sg_symbol_H-M C2/c
_cod_original_formula_sum 'C35.50 H35.63 Cl N7.50 O7.56 Zn'
_cod_database_code 8102244

loop_
_symmetry_equiv_pos_as_xyz
'x, y, z'
'-x, y, -z+1/2'
'x+1/2, y+1/2, z'
'-x+1/2, y+1/2, -z+1/2'
'-x, -y, -z'
'x, -y, z-1/2'
'-x+1/2, -y+1/2, -z'
'x+1/2, -y+1/2, z-1/2'

loop_
_atom_site_label
_atom_site_type_symbol
_atom_site_fract_x
_atom_site_fract_y
_atom_site_fract_z
_atom_site_U_iso_or_equiv
_atom_site_adp_type
_atom_site_occupancy
_atom_site_symmetry_multiplicity
_atom_site_calc_flag
_atom_site_refinement_flags
_atom_site_disorder_assembly
_atom_site_disorder_group
Zn1 Zn -0.141102(17) 0.15715(4) -0.08931(2) 0.0489(2) Uani 1 1 d . . .
Cl1 Cl 0.55537(5) 1.02775(15) 0.39616(7) 0.0831(4) Uani 1 1 d . . .
O1 O -0.18679(13) 0.0223(3) -0.10150(16) 0.0659(9) Uani 1 1 d . . .
O2 O -0.13135(13) -0.1124(4) -0.10606(16) 0.0720(9) Uani 1 1 d . . .
O3 O -0.15490(17) -0.3281(4) -0.1138(2) 0.1007(16) Uani 1 1 d . . .
H3 H -0.1364 -0.2716 -0.1089 0.080 Uiso 1 1 calc . . .
O4 O 0.5527(4) 0.9091(8) 0.3994(5) 0.222(5) Uani 1 1 d . . .
O5 O 0.6011(3) 1.0612(10) 0.3966(4) 0.190(3) Uani 1 1 d U . .
O6 O 0.5533(4) 1.0572(10) 0.4501(5) 0.206(4) Uani 1 1 d U . .
O7 O 0.5236(3) 1.1080(9) 0.3644(3) 0.165(3) Uani 1 1 d . . .
O8 O 0.1890(4) 0.5131(9) 0.2342(4) 0.097(3) Uani 0.50 1 d P . .
O1W O 0.0000 0.257(3) 0.2500 0.049(7) Uani 0.13 2 d SPU . .
N1 N -0.10137(14) 0.3474(3) -0.07081(17) 0.0580(10) Uani 1 1 d . . .
N2 N -0.08561(13) 0.1321(3) -0.02230(15) 0.0526(9) Uani 1 1 d . . .
N3 N -0.01345(14) 0.1828(4) 0.02937(17) 0.0618(10) Uani 1 1 d . . .
N4 N -0.19517(13) 0.2743(3) -0.07797(15) 0.0525(8) Uani 1 1 d . . .
N5 N -0.21778(15) 0.4205(4) -0.03217(16) 0.0621(10) Uani 1 1 d . . .
N6 N -0.11246(13) 0.1965(4) -0.15472(15) 0.0556(9) Uani 1 1 d . . .
N7 N -0.08766(15) 0.3192(4) -0.20901(18) 0.0668(11) Uani 1 1 d . . .
N8 N 0.2206(3) 0.3341(7) 0.2547(3) 0.0544(19) Uani 0.50 1 d P . .
C1 C -0.05091(17) 0.3215(5) -0.0437(2) 0.0626(12) Uani 1 1 d . . .
H1A H -0.0376 0.3854 -0.0201 0.080 Uiso 1 1 calc . . .
H1B H -0.0309 0.3118 -0.0698 0.080 Uiso 1 1 calc . . .
C2 C -0.05043(16) 0.2115(5) -0.01195(18) 0.0566(11) Uani 1 1 d . . .
C3 C -0.07052(18) 0.0431(4) 0.01457(18) 0.0570(11) Uani 1 1 d . . .
C4 C -0.0928(2) -0.0611(5) 0.0234(2) 0.0665(13) Uani 1 1 d . . .
H4 H -0.1229 -0.0833 0.0024 0.080 Uiso 1 1 calc . . .
C5 C -0.0680(3) -0.1308(6) 0.0652(3) 0.0811(18) Uani 1 1 d . . .
H5 H -0.0819 -0.2009 0.0724 0.080 Uiso 1 1 calc . . .
C6 C -0.0224(3) -0.0975(7) 0.0964(2) 0.0824(19) Uani 1 1 d . . .
H6 H -0.0068 -0.1474 0.1234 0.080 Uiso 1 1 calc . . .
C7 C -0.0003(2) 0.0034(7) 0.0890(2) 0.0776(17) Uani 1 1 d . . .
H7 H 0.0298 0.0246 0.1104 0.080 Uiso 1 1 calc . . .
C8 C -0.02522(18) 0.0751(5) 0.04727(19) 0.0616(12) Uani 1 1 d . . .
C9 C 0.02981(18) 0.2514(6) 0.0514(2) 0.0754(16) Uani 1 1 d . . .
H9A H 0.0339 0.3104 0.0261 0.080 Uiso 1 1 calc R . .
H9B H 0.0581 0.2016 0.0586 0.080 Uiso 1 1 calc R . .
H9C H 0.0261 0.2878 0.0840 0.080 Uiso 1 1 calc R . .
C10 C -0.12841(19) 0.4092(5) -0.0354(2) 0.0632(12) Uani 1 1 d . . .
H10A H -0.1271 0.4928 -0.0409 0.080 Uiso 1 1 calc . . .
H10B H -0.1137 0.3924 0.0018 0.080 Uiso 1 1 calc . . .
C11 C -0.18026(18) 0.3683(4) -0.04877(18) 0.0566(11) Uani 1 1 d . . .
C12 C -0.24519(16) 0.2656(4) -0.08103(18) 0.0553(11) Uani 1 1 d . . .
C13 C -0.28019(19) 0.1887(5) -0.1092(2) 0.0654(13) Uani 1 1 d . . .
H13 H -0.2715 0.1281 -0.1294 0.080 Uiso 1 1 calc . . .
C14 C -0.3291(2) 0.2063(6) -0.1060(3) 0.0781(16) Uani 1 1 d . . .
H14 H -0.3532 0.1560 -0.1240 0.080 Uiso 1 1 calc . . .
C15 C -0.3419(2) 0.2977(7) -0.0765(3) 0.0876(19) Uani 1 1 d . . .
H15 H -0.3745 0.3063 -0.0747 0.080 Uiso 1 1 calc . . .
C16 C -0.3083(2) 0.3755(6) -0.0499(3) 0.0800(17) Uani 1 1 d . . .
H16 H -0.3176 0.4372 -0.0307 0.080 Uiso 1 1 calc . . .
C17 C -0.2593(2) 0.3593(5) -0.05242(19) 0.0632(13) Uani 1 1 d . . .
C18 C -0.2138(3) 0.5244(6) 0.0022(3) 0.0854(18) Uani 1 1 d . . .
H18A H -0.2339 0.5144 0.0277 0.080 Uiso 1 1 calc R . .
H18B H -0.2245 0.5918 -0.0195 0.080 Uiso 1 1 calc R . .
H18C H -0.1802 0.5348 0.0207 0.080 Uiso 1 1 calc R . .
C19 C -0.10576(19) 0.4003(5) -0.1236(2) 0.0664(13) Uani 1 1 d . . .
H19A H -0.0798 0.4570 -0.1226 0.080 Uiso 1 1 calc . . .
H19B H -0.1370 0.4399 -0.1344 0.080 Uiso 1 1 calc . . .
C20 C -0.10191(17) 0.3037(5) -0.16273(19) 0.0579(11) Uani 1 1 d . . .
C21 C -0.10527(18) 0.1353(5) -0.1993(2) 0.0632(12) Uani 1 1 d . . .
C22 C -0.1109(3) 0.0184(6) -0.2130(2) 0.0837(17) Uani 1 1 d . . .
H22 H -0.1208 -0.0353 -0.1904 0.080 Uiso 1 1 calc . . .
C23 C -0.1014(3) -0.0160(8) -0.2614(3) 0.111(3) Uani 1 1 d . . .
H23 H -0.1054 -0.0938 -0.2717 0.080 Uiso 1 1 calc . . .
C24 C -0.0857(4) 0.0656(9) -0.2954(3) 0.118(3) Uani 1 1 d . . .
H24 H -0.0798 0.0400 -0.3278 0.080 Uiso 1 1 calc . . .
C25 C -0.0791(3) 0.1788(8) -0.2825(3) 0.090(2) Uani 1 1 d . . .
H25 H -0.0685 0.2319 -0.3049 0.080 Uiso 1 1 calc . . .
C26 C -0.08906(19) 0.2132(6) -0.2331(2) 0.0692(14) Uani 1 1 d . . .
C27 C -0.0735(3) 0.4280(7) -0.2317(3) 0.0922(19) Uani 1 1 d . . .
H27A H -0.0693 0.4885 -0.2052 0.080 Uiso 1 1 calc R . .
H27B H -0.0987 0.4503 -0.2620 0.080 Uiso 1 1 calc R . .
H27C H -0.0433 0.4164 -0.2429 0.080 Uiso 1 1 calc R . .
C28 C -0.21371(19) -0.1742(4) -0.11540(19) 0.0570(11) Uani 1 1 d . . .
C29 C -0.2016(2) -0.2916(5) -0.1190(2) 0.0722(14) Uani 1 1 d . . .
C30 C -0.2384(3) -0.3767(5) -0.1280(3) 0.0837(17) Uani 1 1 d . . .
H30 H -0.2304 -0.4549 -0.1307 0.080 Uiso 1 1 calc . . .
C31 C -0.2856(3) -0.3446(6) -0.1326(3) 0.094(2) Uani 1 1 d . . .
H31 H -0.3097 -0.4019 -0.1379 0.080 Uiso 1 1 calc . . .
C32 C -0.2992(2) -0.2282(7) -0.1297(3) 0.0913(19) Uani 1 1 d . . .
H32 H -0.3319 -0.2071 -0.1337 0.080 Uiso 1 1 calc . . .
C33 C -0.2625(2) -0.1451(5) -0.1206(3) 0.0728(15) Uani 1 1 d . . .
H33 H -0.2708 -0.0672 -0.1178 0.080 Uiso 1 1 calc . . .
C34 C -0.17409(17) -0.0828(4) -0.10713(18) 0.0551(10) Uani 1 1 d . . .
C35 C 0.2211(8) 0.453(2) 0.2485(8) 0.062(5) Uani 0.25 1 d PU . .
C35' C 0.1840(9) 0.415(3) 0.2374(10) 0.078(6) Uani 0.25 1 d PU . .
C36 C 0.1743(9) 0.277(3) 0.2495(10) 0.086(8) Uani 0.25 1 d P . .
C36' C 0.2002(12) 0.209(3) 0.2578(13) 0.093(8) Uani 0.25 1 d PU . .
C37 C 0.2675(8) 0.274(3) 0.2687(7) 0.074(6) Uani 0.25 1 d P . .
C37' C 0.2698(10) 0.367(3) 0.2656(12) 0.087(7) Uani 0.25 1 d PU . .

loop_
_atom_site_aniso_label
_atom_site_aniso_U_11
_atom_site_aniso_U_22
_atom_site_aniso_U_33
_atom_site_aniso_U_23
_atom_site_aniso_U_13
_atom_site_aniso_U_12
Zn1 0.0444(3) 0.0518(3) 0.0502(3) -0.0019(2) 0.0098(2) 0.00616(19)
Cl1 0.0654(8) 0.0850(11) 0.1006(11) 0.0128(8) 0.0220(7) 0.0070(7)
O1 0.0604(18) 0.0515(19) 0.084(2) -0.0115(17) 0.0120(17) 0.0006(15)
O2 0.061(2) 0.064(2) 0.086(2) -0.0007(19) 0.0041(18) 0.0062(17)
O3 0.081(3) 0.064(3) 0.140(4) 0.004(3) -0.011(3) 0.012(2)
O4 0.223(10) 0.123(7) 0.308(13) 0.009(8) 0.033(9) -0.065(7)
O5 0.188(4) 0.190(4) 0.192(4) 0.0011(10) 0.0429(13) -0.0006(10)
O6 0.207(4) 0.206(4) 0.205(4) 0.0001(10) 0.0460(13) 0.0023(10)
O7 0.141(5) 0.216(8) 0.124(5) 0.023(5) 0.001(4) 0.080(6)
O8 0.092(6) 0.082(6) 0.117(7) -0.002(5) 0.018(5) -0.005(5)
O1W 0.049(7) 0.048(7) 0.049(7) 0.000 0.0104(18) 0.000
N1 0.051(2) 0.056(2) 0.063(2) -0.0010(17) 0.0053(18) 0.0094(16)
N2 0.0477(18) 0.059(2) 0.0498(19) 0.0007(16) 0.0088(16) 0.0114(16)
N3 0.048(2) 0.077(3) 0.057(2) -0.008(2) 0.0044(17) 0.0174(18)
N4 0.0509(19) 0.054(2) 0.053(2) -0.0014(16) 0.0116(16) 0.0095(16)
N5 0.068(2) 0.065(3) 0.055(2) -0.0040(19) 0.0164(19) 0.020(2)
N6 0.0491(19) 0.066(2) 0.053(2) 0.0022(18) 0.0127(16) 0.0040(17)
N7 0.056(2) 0.079(3) 0.064(3) 0.014(2) 0.011(2) 0.004(2)
N8 0.044(4) 0.083(6) 0.030(3) -0.007(3) -0.004(3) 0.004(3)
C1 0.047(2) 0.062(3) 0.074(3) -0.004(2) 0.004(2) 0.001(2)
C2 0.046(2) 0.068(3) 0.054(2) -0.008(2) 0.0075(19) 0.010(2)
C3 0.061(2) 0.063(3) 0.050(2) 0.000(2) 0.020(2) 0.023(2)
C4 0.078(3) 0.066(3) 0.062(3) 0.004(2) 0.030(3) 0.017(3)
C5 0.109(5) 0.070(4) 0.074(4) 0.011(3) 0.041(4) 0.030(3)
C6 0.093(4) 0.100(5) 0.054(3) 0.010(3) 0.015(3) 0.046(4)
C7 0.072(3) 0.106(5) 0.053(3) 0.004(3) 0.009(2) 0.038(3)
C8 0.057(2) 0.075(3) 0.052(2) -0.004(2) 0.013(2) 0.025(2)
C9 0.051(3) 0.094(4) 0.072(3) -0.015(3) -0.006(2) 0.015(3)
C10 0.065(3) 0.059(3) 0.063(3) -0.014(2) 0.006(2) 0.010(2)
C11 0.065(3) 0.055(3) 0.049(2) -0.0008(19) 0.009(2) 0.017(2)
C12 0.052(2) 0.066(3) 0.052(2) 0.011(2) 0.021(2) 0.017(2)
C13 0.057(3) 0.071(3) 0.072(3) 0.011(3) 0.022(2) 0.008(2)
C14 0.056(3) 0.089(4) 0.093(4) 0.017(3) 0.023(3) -0.001(3)
C15 0.063(3) 0.114(5) 0.099(5) 0.019(4) 0.045(3) 0.018(3)
C16 0.075(4) 0.091(4) 0.086(4) 0.004(3) 0.041(3) 0.023(3)
C17 0.071(3) 0.073(3) 0.050(2) 0.007(2) 0.022(2) 0.019(2)
C18 0.100(4) 0.080(4) 0.077(4) -0.023(3) 0.020(3) 0.026(3)
C19 0.066(3) 0.061(3) 0.072(3) 0.012(2) 0.015(2) 0.008(2)
C20 0.047(2) 0.070(3) 0.057(3) 0.011(2) 0.010(2) 0.006(2)
C21 0.054(2) 0.083(4) 0.055(3) 0.005(2) 0.017(2) 0.009(2)
C22 0.100(4) 0.090(4) 0.070(3) -0.013(3) 0.038(3) -0.004(3)
C23 0.142(7) 0.110(6) 0.097(5) -0.034(4) 0.062(5) -0.011(5)
C24 0.172(9) 0.116(7) 0.084(5) -0.008(4) 0.068(5) 0.004(6)
C25 0.090(4) 0.122(6) 0.066(3) 0.007(4) 0.033(3) 0.005(4)
C26 0.059(3) 0.093(4) 0.057(3) 0.010(3) 0.016(2) 0.002(3)
C27 0.095(4) 0.101(5) 0.084(4) 0.030(4) 0.025(3) -0.004(4)
C28 0.062(3) 0.059(3) 0.047(2) -0.0019(19) 0.007(2) 0.000(2)
C29 0.084(4) 0.057(3) 0.067(3) 0.006(2) 0.000(3) -0.001(3)
C30 0.097(4) 0.058(3) 0.086(4) 0.008(3) -0.001(3) -0.009(3)
C31 0.099(5) 0.082(5) 0.097(5) 0.001(3) 0.016(4) -0.034(4)
C32 0.075(4) 0.100(5) 0.105(5) -0.018(4) 0.032(4) -0.016(3)
C33 0.073(3) 0.070(4) 0.081(4) -0.010(3) 0.029(3) -0.001(3)
C34 0.054(2) 0.058(3) 0.052(2) -0.002(2) 0.0095(19) 0.004(2)
C35 0.062(5) 0.062(5) 0.062(5) -0.0001(10) 0.0136(14) -0.0003(10)
C35' 0.078(6) 0.078(6) 0.078(6) -0.0001(10) 0.0176(16) 0.0000(10)
C36 0.061(12) 0.12(2) 0.075(14) -0.020(14) 0.002(11) -0.034(14)
C36' 0.093(8) 0.093(8) 0.093(8) -0.0001(10) 0.021(2) 0.0000(10)
C37 0.073(13) 0.107(19) 0.037(9) 0.018(10) 0.000(8) 0.029(13)
C37' 0.086(7) 0.087(7) 0.087(7) -0.0001(10) 0.0193(18) -0.0001(10)

loop_
_atom_type_symbol
_atom_type_description
_atom_type_scat_dispersion_real
_atom_type_scat_dispersion_imag
_atom_type_scat_source
C C 0.0033 0.0016 'International Tables Vol C Tables 4.2.6.8 and 6.1.1.4'
H H 0.0000 0.0000 'International Tables Vol C Tables 4.2.6.8 and 6.1.1.4'
N N 0.0061 0.0033 'International Tables Vol C Tables 4.2.6.8 and 6.1.1.4'
O O 0.0106 0.0060 'International Tables Vol C Tables 4.2.6.8 and 6.1.1.4'
Cl Cl 0.1484 0.1585 'International Tables Vol C Tables 4.2.6.8 and 6.1.1.4'
Zn Zn 0.2839 1.4301 'International Tables Vol C Tables 4.2.6.8 and 6.1.1.4'

loop_
_geom_angle_atom_site_label_1
_geom_angle_atom_site_label_2
_geom_angle_atom_site_label_3
_geom_angle
_geom_angle_site_symmetry_1
_geom_angle_site_symmetry_3
_geom_angle_publ_flag
O1 Zn1 N6 113.27(17) . . ?
O1 Zn1 N2 111.23(16) . . ?
N6 Zn1 N2 110.51(15) . . ?
O1 Zn1 N4 93.50(15) . . ?
N6 Zn1 N4 113.36(16) . . ?
N2 Zn1 N4 114.05(15) . . ?
O1 Zn1 N1 166.78(14) . . ?
N6 Zn1 N1 73.78(16) . . ?
N2 Zn1 N1 74.74(15) . . ?
N4 Zn1 N1 73.29(14) . . ?
O5 Cl1 O4 110.5(6) . . ?
O5 Cl1 O7 107.4(6) . . ?
O4 Cl1 O7 130.6(7) . . ?
O5 Cl1 O6 99.7(6) . . ?
O4 Cl1 O6 99.3(7) . . ?
O7 Cl1 O6 104.3(6) . . ?
C34 O1 Zn1 124.6(3) . . ?
C29 O3 H3 109.5 . . ?
C35 O8 C35' 58.4(17) . . ?
C1 N1 C19 113.5(4) . . ?
C1 N1 C10 112.1(4) . . ?
C19 N1 C10 114.7(4) . . ?
C1 N1 Zn1 105.1(3) . . ?
C19 N1 Zn1 104.4(3) . . ?
C10 N1 Zn1 105.8(3) . . ?
C2 N2 C3 105.5(4) . . ?
C2 N2 Zn1 117.4(3) . . ?
C3 N2 Zn1 136.6(3) . . ?
C2 N3 C8 106.3(4) . . ?
C2 N3 C9 127.1(5) . . ?
C8 N3 C9 126.6(4) . . ?
C11 N4 C12 106.1(4) . . ?
C11 N4 Zn1 117.0(3) . . ?
C12 N4 Zn1 134.3(3) . . ?
C11 N5 C17 108.0(4) . . ?
C11 N5 C18 125.7(5) . . ?
C17 N5 C18 126.3(4) . . ?
C20 N6 C21 105.6(4) . . ?
C20 N6 Zn1 118.8(4) . . ?
C21 N6 Zn1 135.2(4) . . ?
C20 N7 C26 107.4(5) . . ?
C20 N7 C27 128.4(6) . . ?
C26 N7 C27 124.2(5) . . ?
C35 N8 C35' 47.4(14) . . ?
C35 N8 C37' 73.8(17) . . ?
C35' N8 C37' 121.0(18) . . ?
C35 N8 C36 118.3(18) . . ?
C35' N8 C36 71.4(18) . . ?
C37' N8 C36 167(2) . . ?
C35 N8 C37 118.0(16) . . ?
C35' N8 C37 164.4(17) . . ?
C37' N8 C37 44.2(15) . . ?
C36 N8 C37 123.6(19) . . ?
C35 N8 C36' 159.3(17) . . ?
C35' N8 C36' 112.2(18) . . ?
C37' N8 C36' 126.8(19) . . ?
C36 N8 C36' 41.0(15) . . ?
C37 N8 C36' 82.6(18) . . ?
N1 C1 C2 108.7(4) . . ?
N1 C1 H1A 109.9 . . ?
C2 C1 H1A 109.9 . . ?
N1 C1 H1B 109.9 . . ?
C2 C1 H1B 109.9 . . ?
H1A C1 H1B 108.3 . . ?
N2 C2 N3 113.4(5) . . ?
N2 C2 C1 123.6(4) . . ?
N3 C2 C1 123.0(5) . . ?
C4 C3 N2 131.5(5) . . ?
C4 C3 C8 120.4(5) . . ?
N2 C3 C8 108.1(5) . . ?
C3 C4 C5 117.0(6) . . ?
C3 C4 H4 121.5 . . ?
C5 C4 H4 121.5 . . ?
C4 C5 C6 121.2(6) . . ?
C4 C5 H5 119.4 . . ?
C6 C5 H5 119.4 . . ?
C7 C6 C5 122.9(5) . . ?
C7 C6 H6 118.5 . . ?
C5 C6 H6 118.5 . . ?
C6 C7 C8 116.4(6) . . ?
C6 C7 H7 121.8 . . ?
C8 C7 H7 121.8 . . ?
N3 C8 C3 106.6(4) . . ?
N3 C8 C7 131.4(5) . . ?
C3 C8 C7 122.0(6) . . ?
N3 C9 H9A 109.5 . . ?
N3 C9 H9B 109.5 . . ?
H9A C9 H9B 109.5 . . ?
N3 C9 H9C 109.5 . . ?
H9A C9 H9C 109.5 . . ?
H9B C9 H9C 109.5 . . ?
N1 C10 C11 108.2(4) . . ?
N1 C10 H10A 110.1 . . ?
C11 C10 H10A 110.1 . . ?
N1 C10 H10B 110.1 . . ?
C11 C10 H10B 110.1 . . ?
H10A C10 H10B 108.4 . . ?
N4 C11 N5 111.5(4) . . ?
N4 C11 C10 123.6(4) . . ?
N5 C11 C10 124.8(4) . . ?
N4 C12 C13 131.2(4) . . ?
N4 C12 C17 108.2(5) . . ?
C13 C12 C17 120.5(4) . . ?
C12 C13 C14 117.4(5) . . ?
C12 C13 H13 121.3 . . ?
C14 C13 H13 121.3 . . ?
C15 C14 C13 121.0(6) . . ?
C15 C14 H14 119.5 . . ?
C13 C14 H14 119.5 . . ?
C16 C15 C14 122.3(5) . . ?
C16 C15 H15 118.9 . . ?
C14 C15 H15 118.9 . . ?
C15 C16 C17 117.7(6) . . ?
C15 C16 H16 121.2 . . ?
C17 C16 H16 121.2 . . ?
N5 C17 C16 132.7(5) . . ?
N5 C17 C12 106.2(4) . . ?
C16 C17 C12 121.2(6) . . ?
N5 C18 H18A 109.5 . . ?
N5 C18 H18B 109.5 . . ?
H18A C18 H18B 109.5 . . ?
N5 C18 H18C 109.5 . . ?
H18A C18 H18C 109.5 . . ?
H18B C18 H18C 109.5 . . ?
N1 C19 C20 107.8(4) . . ?
N1 C19 H19A 110.1 . . ?
C20 C19 H19A 110.1 . . ?
N1 C19 H19B 110.1 . . ?
C20 C19 H19B 110.1 . . ?
H19A C19 H19B 108.5 . . ?
N6 C20 N7 112.9(5) . . ?
N6 C20 C19 122.6(4) . . ?
N7 C20 C19 124.6(5) . . ?
C22 C21 C26 119.8(5) . . ?
C22 C21 N6 131.8(5) . . ?
C26 C21 N6 108.4(5) . . ?
C23 C22 C21 118.1(6) . . ?
C23 C22 H22 121.0 . . ?
C21 C22 H22 121.0 . . ?
C22 C23 C24 120.9(8) . . ?
C22 C23 H23 119.6 . . ?
C24 C23 H23 119.6 . . ?
C25 C24 C23 122.1(6) . . ?
C25 C24 H24 118.9 . . ?
C23 C24 H24 118.9 . . ?
C24 C25 C26 116.6(7) . . ?
C24 C25 H25 121.7 . . ?
C26 C25 H25 121.7 . . ?
N7 C26 C21 105.7(5) . . ?
N7 C26 C25 131.7(6) . . ?
C21 C26 C25 122.5(7) . . ?
N7 C27 H27A 109.5 . . ?
N7 C27 H27B 109.5 . . ?
H27A C27 H27B 109.5 . . ?
N7 C27 H27C 109.5 . . ?
H27A C27 H27C 109.5 . . ?
H27B C27 H27C 109.5 . . ?
C33 C28 C29 118.4(5) . . ?
C33 C28 C34 121.7(5) . . ?
C29 C28 C34 119.9(5) . . ?
O3 C29 C28 122.4(5) . . ?
O3 C29 C30 117.5(5) . . ?
C28 C29 C30 120.1(6) . . ?
C31 C30 C29 119.6(6) . . ?
C31 C30 H30 120.2 . . ?
C29 C30 H30 120.2 . . ?
C30 C31 C32 122.0(6) . . ?
C30 C31 H31 119.0 . . ?
C32 C31 H31 119.0 . . ?
C33 C32 C31 117.8(6) . . ?
C33 C32 H32 121.1 . . ?
C31 C32 H32 121.1 . . ?
C28 C33 C32 122.1(6) . . ?
C28 C33 H33 118.9 . . ?
C32 C33 H33 118.9 . . ?
O2 C34 O1 123.4(5) . . ?
O2 C34 C28 119.3(4) . . ?
O1 C34 C28 117.3(4) . . ?
C35' C35 O8 61.5(19) . . ?
C35' C35 N8 66.6(19) . . ?
O8 C35 N8 128.1(19) . . ?
C35' C35 C37' 120(3) . . ?
O8 C35 C37' 176(2) . . ?
N8 C35 C37' 53.7(14) . . ?
C35 C35' O8 60.1(19) . . ?
C35 C35' N8 66.0(18) . . ?
O8 C35' N8 126(2) . . ?
C35 C35' C36 121(3) . . ?
O8 C35' C36 172(2) . . ?
N8 C35' C36 55.8(14) . . ?
C36' C36 N8 75(2) . . ?
C36' C36 C35' 128(3) . . ?
N8 C36 C35' 52.8(13) . . ?
C36 C36' N8 63(2) . . ?
C36 C36' C37 110(3) . . ?
N8 C36' C37 46.6(12) . . ?
C37' C37 N8 64.9(19) . . ?
C37' C37 C36' 116(2) . . ?
N8 C37 C36' 50.7(13) . . ?
C37 C37' N8 71(2) . . ?
C37 C37' C35 123(3) . . ?
N8 C37' C35 52.5(13) . . ?

loop_
_geom_bond_atom_site_label_1
_geom_bond_atom_site_label_2
_geom_bond_distance
_geom_bond_site_symmetry_2
_geom_bond_publ_flag
Zn1 O1 1.986(3) . ?
Zn1 N6 2.062(4) . ?
Zn1 N2 2.064(4) . ?
Zn1 N4 2.091(3) . ?
Zn1 N1 2.445(4) . ?
Cl1 O5 1.334(9) . ?
Cl1 O4 1.365(10) . ?
Cl1 O7 1.406(7) . ?
Cl1 O6 1.438(11) . ?
O1 C34 1.273(6) . ?
O2 C34 1.238(6) . ?
O3 C29 1.350(7) . ?
O3 H3 0.8200 . ?
O8 C35 1.13(2) . ?
O8 C35' 1.14(3) . ?
N1 C1 1.459(6) . ?
N1 C19 1.462(7) . ?
N1 C10 1.484(6) . ?
N2 C2 1.323(6) . ?
N2 C3 1.391(6) . ?
N3 C2 1.347(6) . ?
N3 C8 1.381(7) . ?
N3 C9 1.449(7) . ?
N4 C11 1.325(6) . ?
N4 C12 1.388(5) . ?
N5 C11 1.356(6) . ?
N5 C17 1.358(7) . ?
N5 C18 1.471(7) . ?
N6 C20 1.291(7) . ?
N6 C21 1.392(7) . ?
N7 C20 1.344(6) . ?
N7 C26 1.359(8) . ?
N7 C27 1.468(8) . ?
N8 C35 1.37(2) . ?
N8 C35' 1.38(3) . ?
N8 C37' 1.39(3) . ?
N8 C36 1.43(2) . ?
N8 C37 1.45(2) . ?
N8 C36' 1.55(3) . ?
C1 C2 1.499(8) . ?
C1 H1A 0.9700 . ?
C1 H1B 0.9700 . ?
C3 C4 1.388(8) . ?
C3 C8 1.404(7) . ?
C4 C5 1.390(8) . ?
C4 H4 0.9300 . ?
C5 C6 1.399(10) . ?
C5 H5 0.9300 . ?
C6 C7 1.344(10) . ?
C6 H6 0.9300 . ?
C7 C8 1.405(8) . ?
C7 H7 0.9300 . ?
C9 H9A 0.9600 . ?
C9 H9B 0.9600 . ?
C9 H9C 0.9600 . ?
C10 C11 1.490(7) . ?
C10 H10A 0.9700 . ?
C10 H10B 0.9700 . ?
C12 C13 1.394(8) . ?
C12 C17 1.405(7) . ?
C13 C14 1.403(7) . ?
C13 H13 0.9300 . ?
C14 C15 1.385(10) . ?
C14 H14 0.9300 . ?
C15 C16 1.363(10) . ?
C15 H15 0.9300 . ?
C16 C17 1.399(8) . ?
C16 H16 0.9300 . ?
C18 H18A 0.9600 . ?
C18 H18B 0.9600 . ?
C18 H18C 0.9600 . ?
C19 C20 1.514(8) . ?
C19 H19A 0.9700 . ?
C19 H19B 0.9700 . ?
C21 C22 1.386(9) . ?
C21 C26 1.388(8) . ?
C22 C23 1.381(8) . ?
C22 H22 0.9300 . ?
C23 C24 1.414(12) . ?
C23 H23 0.9300 . ?
C24 C25 1.341(12) . ?
C24 H24 0.9300 . ?
C25 C26 1.412(8) . ?
C25 H25 0.9300 . ?
C27 H27A 0.9600 . ?
C27 H27B 0.9600 . ?
C27 H27C 0.9600 . ?
C28 C33 1.382(8) . ?
C28 C29 1.396(8) . ?
C28 C34 1.506(7) . ?
C29 C30 1.400(9) . ?
C30 C31 1.350(10) . ?
C30 H30 0.9300 . ?
C31 C32 1.394(10) . ?
C31 H31 0.9300 . ?
C32 C33 1.383(8) . ?
C32 H32 0.9300 . ?
C33 H33 0.9300 . ?
C35 C35' 1.11(3) . ?
C35 C37' 1.66(4) . ?
C35' C36 1.64(4) . ?
C36 C36' 1.05(4) . ?
C36' C37 1.98(4) . ?
C37 C37' 1.07(4) . ?
